data_7709788
loop_
_publ_author_name
'Holzer, Noah'
'Sharma, Jatan K.'
'Peterson, Steven'
'Bayard, Brandon J.'
'Nesterov, Vladimir'
'Karr, Paul A.'
'D'Souza, Francis'
'Poddutoori, Prashanth K.'

_publ_section_title
;
 Antimony(+5) Ion Induced Tunable Intramolecular Charge Transfer in
 Hypervalent Antimony(V) Porphyrins
;
_journal_name_full 'Dalton Transactions'
_journal_paper_doi 10.1039/D2DT00675H
_journal_year 2022
_chemical_formula_moiety 'C54 H50 N4 O10 Sb, F6 P, 1[C5H12], 1[C5H12]'
_chemical_formula_sum 'C69 H86 F6 N4 O10 P Sb'
_chemical_formula_weight 1398.13
_space_group_crystal_system monoclinic
_space_group_IT_number 15
_space_group_name_Hall '-C 2yc'
_space_group_name_H-M_alt 'C 1 2/c 1'
_atom_sites_solution_hydrogens geom
_atom_sites_solution_primary dual
_audit_creation_date 2021-11-19
_audit_creation_method
;
Olex2 1.3-ac4
(compiled 2020.03.28 svn.rd84adfe8 for Rigaku Oxford Diffraction, GUI svn.r6032)
;
_audit_update_record
;
2021-12-26 deposited with the CCDC.	2022-03-21 downloaded from the CCDC.
;
_cell_angle_alpha 90
_cell_angle_beta 90.6426(8)
_cell_angle_gamma 90
_cell_formula_units_Z 12
_cell_length_a 15.21938(12)
_cell_length_b 25.80070(18)
_cell_length_c 45.1560(4)
_cell_measurement_reflns_used 37097
_cell_measurement_temperature 150.00(10)
_cell_measurement_theta_max 80.1160
_cell_measurement_theta_min 3.3750
_cell_volume 17730.3(2)
_computing_cell_refinement 'CrysAlisPro 1.171.41.120a (Rigaku OD, 2021)'
_computing_data_collection 'CrysAlisPro 1.171.41.120a (Rigaku OD, 2021)'
_computing_data_reduction 'CrysAlisPro 1.171.41.120a (Rigaku OD, 2021)'
_computing_molecular_graphics 'Olex2 1.3-ac4 (Dolomanov et al., 2009)'
_computing_publication_material 'Olex2 1.3-ac4 (Dolomanov et al., 2009)'
_computing_structure_refinement 'SHELXL 2018/3 (Sheldrick, 2015)'
_computing_structure_solution 'SHELXT 2018/2 (Sheldrick, 2018)'
_diffrn_ambient_environment N~2~
_diffrn_ambient_temperature 150.00(10)
_diffrn_detector 'Hybrid Pixel Array Detector'
_diffrn_detector_area_resol_mean 10.0000
_diffrn_detector_type HyPix
_diffrn_measured_fraction_theta_full 0.996
_diffrn_measured_fraction_theta_max 0.972
_diffrn_measurement_details
;
List of Runs (angles in degrees, time in seconds):

  # Type    Start    End  Width  t~exp~   \w     \q     \k     \f   Frames
#--------------------------------------------------------------------------
  1  \w    -38.00  -9.00   0.50    1.00    --  -47.13  39.00  20.00   58
  2  \w    -89.00 -34.00   0.50    1.00    --  -47.13 -39.00-133.00  110
  3  \w     -8.00  33.00   0.50    1.00    --   47.13 -39.00-133.00   82
  4  \w     35.00 115.00   0.50    1.00    --   47.13  39.00  20.00  160
  5  \w   -128.00 -79.00   0.50    4.00    --  -91.75 -39.00-133.00   98
  6  \w    -54.00 -29.00   0.50    4.00    --  -91.75  39.00  20.00   50
  7  \w    120.00 178.00   0.50    4.00    --  113.25  39.00  20.00  116
  8  \w    -28.00  15.00   0.50    1.00    --   47.13 -19.00 150.00   86
  9  \w    -27.00  14.00   0.50    1.00    --   47.13 -19.00  90.00   82
 10  \w    -45.00 -20.00   0.50    4.00    --  -91.75  30.00-150.00   50
 11  \w    -58.00 -26.00   0.50    4.00    --  -91.75  45.00 150.00   64
 12  \w    -60.00 -20.00   0.50    4.00    --  -91.75  45.00-150.00   80
 13  \w     59.00  94.00   0.50    4.00    --  113.25 -77.00-180.00   70
 14  \w     46.00  94.00   0.50    4.00    --  113.25 -77.00  90.00   96
 15  \w     53.00  95.00   0.50    4.00    --  113.25 -77.00-120.00   84
 16  \w     43.00  86.00   0.50    4.00    --  113.25 -77.00-150.00   86
 17  \w     68.00  94.00   0.50    4.00    --  113.25 -94.00 -60.00   52
 18  \w     95.00 174.00   0.50    4.00    --  113.25  77.00 -30.00  158
 19  \w     42.00  97.00   0.50    4.00    --  113.25 -94.00 150.00  110
 20  \w    105.00 157.00   0.50    4.00    --  113.25  30.00 -90.00  104
 21  \w     43.00  90.00   0.50    4.00    --  113.25 -77.00 -60.00   94
 22  \w     47.00  72.00   0.50    4.00    --  113.25 -77.00 120.00   50
 23  \w     43.00  75.00   0.50    4.00    --  113.25 -77.00 -90.00   64
 24  \w     49.00  94.00   0.50    4.00    --  113.25 -77.00   0.00   90
 25  \w     56.00  81.00   0.50    4.00    --  113.25 -94.00 120.00   50
 26  \w     99.00 171.00   0.50    4.00    --  113.25  15.00 150.00  144
 27  \w    100.00 125.00   0.50    4.00    --  113.25  15.00-120.00   50
 28  \w    131.00 156.00   0.50    4.00    --  113.25  15.00-120.00   50
 29  \w     44.00  93.00   0.50    4.00    --  113.25 -77.00 150.00   98
;
_diffrn_measurement_device 'four-circle diffractometer'
_diffrn_measurement_device_type 'XtaLAB Synergy, Dualflex, HyPix'
_diffrn_measurement_method '\w scans'
_diffrn_orient_matrix_type 'CrysAlisPro convention (1999,Acta A55,543-557)'
_diffrn_orient_matrix_UB_11 0.0918445000
_diffrn_orient_matrix_UB_12 0.0160545000
_diffrn_orient_matrix_UB_13 0.0113339000
_diffrn_orient_matrix_UB_21 -0.0196470000
_diffrn_orient_matrix_UB_22 -0.0245199000
_diffrn_orient_matrix_UB_23 0.0303299000
_diffrn_orient_matrix_UB_31 0.0378175000
_diffrn_orient_matrix_UB_32 -0.0520026000
_diffrn_orient_matrix_UB_33 -0.0107721000
_diffrn_radiation_monochromator mirror
_diffrn_radiation_probe x-ray
_diffrn_radiation_type 'Cu K\a'
_diffrn_radiation_wavelength 1.54184
_diffrn_reflns_av_R_equivalents 0.0423
_diffrn_reflns_av_unetI/netI 0.0375
_diffrn_reflns_Laue_measured_fraction_full 0.996
_diffrn_reflns_Laue_measured_fraction_max 0.972
_diffrn_reflns_limit_h_max 19
_diffrn_reflns_limit_h_min -19
_diffrn_reflns_limit_k_max 25
_diffrn_reflns_limit_k_min -32
_diffrn_reflns_limit_l_max 57
_diffrn_reflns_limit_l_min -56
_diffrn_reflns_number 73318
_diffrn_reflns_point_group_measured_fraction_full 0.996
_diffrn_reflns_point_group_measured_fraction_max 0.972
_diffrn_reflns_theta_full 67.684
_diffrn_reflns_theta_max 80.514
_diffrn_reflns_theta_min 3.372
_diffrn_source 'micro-focus sealed X-ray tube'
_diffrn_source_type 'PhotonJet (Cu) X-ray Source'
_exptl_absorpt_coefficient_mu 4.694
_exptl_absorpt_correction_T_max 1.00000
_exptl_absorpt_correction_T_min 0.60208
_exptl_absorpt_correction_type multi-scan
_exptl_absorpt_process_details
;
CrysAlisPro 1.171.41.120a (Rigaku Oxford Diffraction, 2021)
Empirical absorption correction using spherical harmonics,
implemented in SCALE3 ABSPACK scaling algorithm.
;
_exptl_crystal_colour 'clear pale red'
_exptl_crystal_density_diffrn 1.571
_exptl_crystal_description block
_exptl_crystal_F_000 8736
_exptl_crystal_size_max 0.07
_exptl_crystal_size_mid 0.04
_exptl_crystal_size_min 0.01
_refine_diff_density_max 1.580
_refine_diff_density_min -1.135
_refine_diff_density_rms 0.086
_refine_ls_extinction_method none
_refine_ls_goodness_of_fit_ref 1.062
_refine_ls_hydrogen_treatment constr
_refine_ls_matrix_type full
_refine_ls_number_parameters 1059
_refine_ls_number_reflns 18893
_refine_ls_number_restraints 2
_refine_ls_restrained_S_all 1.062
_refine_ls_R_factor_all 0.0500
_refine_ls_R_factor_gt 0.0471
_refine_ls_shift/su_max 0.002
_refine_ls_shift/su_mean 0.000
_refine_ls_structure_factor_coef Fsqd
_refine_ls_weighting_details 'w=1/[\s^2^(Fo^2^)+(0.0552P)^2^+67.4350P] where P=(Fo^2^+2Fc^2^)/3'
_refine_ls_weighting_scheme calc
_refine_ls_wR_factor_gt 0.1225
_refine_ls_wR_factor_ref 0.1243
_reflns_Friedel_coverage 0.000
_reflns_number_gt 17625
_reflns_number_total 18893
_reflns_threshold_expression 'I > 2\s(I)'
_cod_data_source_file d2dt00675h2.cif
_cod_data_source_block str0789lt150kcu34mm_auto
_cod_database_code 7709788
_shelx_shelxl_version_number 2018/3
_chemical_oxdiff_formula 'C54 H50 N4 O10F6PSb'
_shelx_space_group_comment
;
The symmetry employed for this shelxl refinement is uniquely defined
by the following loop, which should always be used as a source of
symmetry information in preference to the above space-group names.
They are only intended as comments.
;
_shelx_estimated_absorpt_t_max 0.955
_shelx_estimated_absorpt_t_min 0.735
_reflns_odcompleteness_completeness 99.21
_reflns_odcompleteness_iscentric 1
_reflns_odcompleteness_theta 74.33
_olex2_refinement_description
;
1. Fixed Uiso
 At 1.2 times of:
  All C(H) groups
 At 1.5 times of:
  All C(H,H,H) groups
2. Restrained distances
 O2A-C24B
 1.35 with sigma of 0.01
 O10-C54C
 1.35 with sigma of 0.01
3. Uiso/Uaniso restraints and constraints
Uanis(C54C) = Uanis(C54)
4. Others
 Sof(C24B)=Sof(H24D)=Sof(H24E)=Sof(H24F)=Sof(C54C)=Sof(H54D)=Sof(H54E)=
 Sof(H54F)=1-FVAR(1)
 Sof(C54)=Sof(H54A)=Sof(H54B)=Sof(H54C)=Sof(C24A)=Sof(H24A)=Sof(H24B)=
 Sof(H24C)=FVAR(1)
5.a Aromatic/amide H refined with riding coordinates:
 C2(H2), C3(H3), C7(H7), C8(H8), C12(H12), C13(H13), C17(H17), C18(H18),
 C22(H22), C24(H24), C26(H26), C28(H28), C30(H30), C32(H32), C34(H34), C36(H36),
  C38(H38), C40(H40), C42(H42), C44(H44), C2A(H2A), C3A(H3A), C7A(H7A),
 C8A(H8A), C12A(H12A), C14A(H14A), C16A(H16A), C18A(H18A), C20A(H20A),
 C22A(H22A)
5.b Idealised Me refined as rotating group:
 C45(H45A,H45B,H45C), C46(H46A,H46B,H46C), C47(H47A,H47B,H47C), C48(H48A,H48B,
 H48C), C49(H49A,H49B,H49C), C50(H50A,H50B,H50C), C51(H51A,H51B,H51C), C52(H52A,
 H52B,H52C), C53(H53A,H53B,H53C), C54(H54A,H54B,H54C), C23A(H23A,H23B,H23C),
 C24A(H24A,H24B,H24C), C25A(H25A,H25B,H25C), C26A(H26A,H26B,H26C), C27A(H27A,
 H27B,H27C), C24B(H24D,H24E,H24F), C54C(H54D,H54E,H54F)
;
_smtbx_masks_special_details
;
A solvent mask was calculated and 940 electrons were
found in a volume of 3404\%A^3 in 1 void per unit cell.
This is consistent with the presence of 
2[C5H12] per Formula Unit which account for 1008 electrons 
per unit cell.
;
_smtbx_masks_void_probe_radius 1.2
_smtbx_masks_void_truncation_radius 1.2
_olex2_submission_special_instructions 'No special instructions were received'
_oxdiff_exptl_absorpt_empirical_details
;
Empirical correction (ABSPACK) includes:
- Absorption correction using spherical harmonics
- Frame scaling
;
_oxdiff_exptl_absorpt_empirical_full_max 1.489
_oxdiff_exptl_absorpt_empirical_full_min 0.595

loop_
_space_group_symop_operation_xyz
'x, y, z'
'-x, y, -z+1/2'
'x+1/2, y+1/2, z'
'-x+1/2, y+1/2, -z+1/2'
'-x, -y, -z'
'x, -y, z-1/2'
'-x+1/2, -y+1/2, -z'
'x+1/2, -y+1/2, z-1/2'

loop_
_atom_site_label
_atom_site_type_symbol
_atom_site_fract_x
_atom_site_fract_y
_atom_site_fract_z
_atom_site_U_iso_or_equiv
_atom_site_adp_type
_atom_site_occupancy
_atom_site_site_symmetry_order
_atom_site_calc_flag
_atom_site_refinement_flags_posn
_atom_site_refinement_flags_adp
_atom_site_refinement_flags_occupancy
_atom_site_disorder_assembly
_atom_site_disorder_group
Sb1 Sb 0.27522(2) 0.44598(2) 0.36227(2) 0.02589(6) Uani 1 1 d . . . . .
O1 O 0.2524(2) 0.13183(10) 0.38643(7) 0.0523(7) Uani 1 1 d . . . . .
O2 O 0.04726(19) 0.17347(10) 0.31341(6) 0.0448(6) Uani 1 1 d . . . . .
O3 O 0.64765(17) 0.37703(15) 0.24525(6) 0.0583(9) Uani 1 1 d . . . . .
O4 O 0.79045(15) 0.39450(11) 0.34084(5) 0.0414(6) Uani 1 1 d . . . . .
O5 O 0.2628(2) 0.76253(11) 0.33995(8) 0.0578(8) Uani 1 1 d . . . . .
O6 O 0.49511(18) 0.72220(9) 0.40330(6) 0.0425(6) Uani 1 1 d . . . . .
O7 O -0.2369(2) 0.50007(14) 0.40281(10) 0.0766(12) Uani 1 1 d . . . . .
O8 O -0.0772(2) 0.45800(14) 0.49048(8) 0.0628(9) Uani 1 1 d . . . . .
O9 O 0.22820(15) 0.45667(9) 0.32258(5) 0.0350(5) Uani 1 1 d . . . . .
O10 O 0.32618(15) 0.44041(9) 0.40206(5) 0.0341(5) Uani 1 1 d D . . . .
N1 N 0.16977(17) 0.40015(10) 0.37456(6) 0.0289(5) Uani 1 1 d . . . . .
N2 N 0.33991(16) 0.38037(9) 0.34740(6) 0.0241(5) Uani 1 1 d . . . . .
N3 N 0.38050(16) 0.49140(9) 0.34958(6) 0.0277(5) Uani 1 1 d . . . . .
N4 N 0.21033(17) 0.51140(10) 0.37768(6) 0.0303(6) Uani 1 1 d . . . . .
C1 C 0.0975(2) 0.41725(12) 0.38963(8) 0.0298(6) Uani 1 1 d . . . . .
C2 C 0.0412(2) 0.37357(12) 0.39427(8) 0.0321(7) Uani 1 1 d . . . . .
H2 H -0.013881 0.374258 0.403975 0.038 Uiso 1 1 calc R U . . .
C3 C 0.0797(2) 0.33114(12) 0.38249(7) 0.0314(6) Uani 1 1 d . . . . .
H3 H 0.056800 0.296887 0.382448 0.038 Uiso 1 1 calc R U . . .
C4 C 0.1620(2) 0.34752(11) 0.37003(7) 0.0272(6) Uani 1 1 d . . . . .
C5 C 0.2237(2) 0.31501(11) 0.35692(7) 0.0267(6) Uani 1 1 d . . . . .
C6 C 0.3069(2) 0.33017(11) 0.34725(7) 0.0265(6) Uani 1 1 d . . . . .
C7 C 0.3725(2) 0.29699(13) 0.33511(7) 0.0324(7) Uani 1 1 d . . . . .
H7 H 0.367398 0.260635 0.332208 0.039 Uiso 1 1 calc R U . . .
C8 C 0.4431(2) 0.32649(13) 0.32846(7) 0.0311(6) Uani 1 1 d . . . . .
H8 H 0.496685 0.314337 0.320391 0.037 Uiso 1 1 calc R U . . .
C9 C 0.42323(19) 0.37891(12) 0.33565(7) 0.0256(6) Uani 1 1 d . . . . .
C10 C 0.4773(2) 0.42195(13) 0.33066(7) 0.0295(6) Uani 1 1 d . . . . .
C11 C 0.45545(19) 0.47366(12) 0.33619(7) 0.0288(6) Uani 1 1 d . . . . .
C12 C 0.5068(2) 0.51790(13) 0.32840(8) 0.0349(7) Uani 1 1 d . . . . .
H12 H 0.562370 0.517078 0.319023 0.042 Uiso 1 1 calc R U . . .
C13 C 0.4629(2) 0.56124(13) 0.33663(8) 0.0364(7) Uani 1 1 d . . . . .
H13 H 0.481460 0.596006 0.333702 0.044 Uiso 1 1 calc R U . . .
C14 C 0.3828(2) 0.54478(12) 0.35067(7) 0.0308(6) Uani 1 1 d . . . . .
C15 C 0.3200(2) 0.57779(12) 0.36314(8) 0.0315(7) Uani 1 1 d . . . . .
C16 C 0.2406(2) 0.56178(12) 0.37583(8) 0.0300(6) Uani 1 1 d . . . . .
C17 C 0.1775(2) 0.59463(12) 0.39004(8) 0.0338(7) Uani 1 1 d . . . . .
H17 H 0.180973 0.631240 0.391990 0.041 Uiso 1 1 calc R U . . .
C18 C 0.1118(2) 0.56382(13) 0.40021(9) 0.0369(7) Uani 1 1 d . . . . .
H18 H 0.061439 0.575190 0.410601 0.044 Uiso 1 1 calc R U . . .
C19 C 0.1317(2) 0.51149(12) 0.39256(8) 0.0326(7) Uani 1 1 d . . . . .
C20 C 0.0800(2) 0.46823(13) 0.39851(8) 0.0342(7) Uani 1 1 d . . . . .
C21 C 0.1997(2) 0.25890(12) 0.35401(7) 0.0288(6) Uani 1 1 d . . . . .
C22 C 0.2433(2) 0.22254(13) 0.37145(8) 0.0335(7) Uani 1 1 d . . . . .
H22 H 0.289230 0.232858 0.384580 0.040 Uiso 1 1 calc R U . . .
C23 C 0.2184(3) 0.17060(13) 0.36939(8) 0.0373(7) Uani 1 1 d . . . . .
C24 C 0.1536(3) 0.15557(13) 0.34920(8) 0.0391(8) Uani 1 1 d . . . . .
H24 H 0.138791 0.119964 0.347196 0.047 Uiso 1 1 calc R U . . .
C25 C 0.1105(2) 0.19240(13) 0.33194(8) 0.0351(7) Uani 1 1 d . . . . .
C26 C 0.1330(2) 0.24455(12) 0.33414(7) 0.0310(6) Uani 1 1 d . . . . .
H26 H 0.103663 0.269852 0.322383 0.037 Uiso 1 1 calc R U . . .
C27 C 0.5645(2) 0.41055(12) 0.31720(7) 0.0294(6) Uani 1 1 d . . . . .
C28 C 0.5692(2) 0.39999(15) 0.28723(8) 0.0374(7) Uani 1 1 d . . . . .
H28 H 0.517623 0.401503 0.275193 0.045 Uiso 1 1 calc R U . . .
C29 C 0.6495(2) 0.38711(15) 0.27472(7) 0.0374(7) Uani 1 1 d . . . . .
C30 C 0.7258(2) 0.38527(13) 0.29180(7) 0.0311(6) Uani 1 1 d . . . . .
H30 H 0.780713 0.377079 0.283128 0.037 Uiso 1 1 calc R U . . .
C31 C 0.7200(2) 0.39574(12) 0.32204(7) 0.0294(6) Uani 1 1 d . . . . .
C32 C 0.6402(2) 0.40837(13) 0.33491(7) 0.0310(6) Uani 1 1 d . . . . .
H32 H 0.637306 0.415441 0.355525 0.037 Uiso 1 1 calc R U . . .
C33 C 0.3414(2) 0.63444(12) 0.36488(8) 0.0330(7) Uani 1 1 d . . . . .
C34 C 0.2893(2) 0.67106(13) 0.35019(9) 0.0379(7) Uani 1 1 d . . . . .
H34 H 0.241452 0.660270 0.337990 0.045 Uiso 1 1 calc R U . . .
C35 C 0.3081(2) 0.72342(14) 0.35361(9) 0.0419(8) Uani 1 1 d . . . . .
C36 C 0.3778(2) 0.73923(12) 0.37161(9) 0.0392(8) Uani 1 1 d . . . . .
H36 H 0.390256 0.775077 0.374053 0.047 Uiso 1 1 calc R U . . .
C37 C 0.4290(2) 0.70249(13) 0.38594(8) 0.0349(7) Uani 1 1 d . . . . .
C38 C 0.4118(2) 0.65003(12) 0.38277(8) 0.0317(7) Uani 1 1 d . . . . .
H38 H 0.447382 0.625067 0.392664 0.038 Uiso 1 1 calc R U . . .
C39 C -0.0031(2) 0.47551(12) 0.41562(9) 0.0375(8) Uani 1 1 d . . . . .
C40 C -0.0793(3) 0.48774(14) 0.40010(10) 0.0456(9) Uani 1 1 d . . . . .
H40 H -0.077881 0.494909 0.379480 0.055 Uiso 1 1 calc R U . . .
C41 C -0.1584(2) 0.48926(14) 0.41559(11) 0.0494(10) Uani 1 1 d . . . . .
C42 C -0.1597(2) 0.47841(14) 0.44591(12) 0.0496(11) Uani 1 1 d . . . . .
H42 H -0.213846 0.478468 0.456150 0.059 Uiso 1 1 calc R U . . .
C43 C -0.0832(2) 0.46772(14) 0.46090(10) 0.0432(9) Uani 1 1 d . . . . .
C44 C -0.0034(2) 0.46574(14) 0.44577(9) 0.0411(8) Uani 1 1 d . . . . .
H44 H 0.049702 0.457800 0.456056 0.049 Uiso 1 1 calc R U . . .
C45 C 0.3175(3) 0.14512(17) 0.40829(11) 0.0615(12) Uani 1 1 d . . . . .
H45A H 0.368083 0.161036 0.398590 0.092 Uiso 1 1 calc R U . . .
H45B H 0.336503 0.113740 0.418780 0.092 Uiso 1 1 calc R U . . .
H45C H 0.292509 0.169677 0.422447 0.092 Uiso 1 1 calc R U . . .
C46 C -0.0019(3) 0.20992(16) 0.29626(10) 0.0519(10) Uani 1 1 d . . . . .
H46A H -0.047267 0.191671 0.284756 0.078 Uiso 1 1 calc R U . . .
H46B H 0.037515 0.228140 0.282758 0.078 Uiso 1 1 calc R U . . .
H46C H -0.029727 0.235029 0.309466 0.078 Uiso 1 1 calc R U . . .
C47 C 0.7291(3) 0.3641(3) 0.23158(9) 0.0672(15) Uani 1 1 d . . . . .
H47A H 0.718364 0.354716 0.210833 0.101 Uiso 1 1 calc R U . . .
H47B H 0.756141 0.334755 0.242021 0.101 Uiso 1 1 calc R U . . .
H47C H 0.768751 0.394033 0.232541 0.101 Uiso 1 1 calc R U . . .
C48 C 0.8730(2) 0.37776(18) 0.32952(9) 0.0452(9) Uani 1 1 d . . . . .
H48A H 0.891149 0.401084 0.313596 0.068 Uiso 1 1 calc R U . . .
H48B H 0.867181 0.342441 0.321754 0.068 Uiso 1 1 calc R U . . .
H48C H 0.917229 0.378255 0.345454 0.068 Uiso 1 1 calc R U . . .
C49 C 0.1849(3) 0.74947(17) 0.32401(13) 0.0639(13) Uani 1 1 d . . . . .
H49A H 0.199716 0.727269 0.307176 0.096 Uiso 1 1 calc R U . . .
H49B H 0.156514 0.781190 0.316752 0.096 Uiso 1 1 calc R U . . .
H49C H 0.144686 0.730937 0.337095 0.096 Uiso 1 1 calc R U . . .
C50 C 0.5483(3) 0.68616(15) 0.41961(9) 0.0467(9) Uani 1 1 d . . . . .
H50A H 0.578840 0.663276 0.405788 0.070 Uiso 1 1 calc R U . . .
H50B H 0.510924 0.665399 0.432562 0.070 Uiso 1 1 calc R U . . .
H50C H 0.591581 0.705138 0.431633 0.070 Uiso 1 1 calc R U . . .
C51 C -0.2372(4) 0.5122(2) 0.37082(14) 0.0807(19) Uani 1 1 d . . . . .
H51A H -0.218157 0.481614 0.359700 0.121 Uiso 1 1 calc R U . . .
H51B H -0.196854 0.540992 0.367089 0.121 Uiso 1 1 calc R U . . .
H51C H -0.296686 0.521909 0.364450 0.121 Uiso 1 1 calc R U . . .
C52 C -0.1542(3) 0.44989(16) 0.50683(13) 0.0622(14) Uani 1 1 d . . . . .
H52A H -0.191210 0.424182 0.496700 0.093 Uiso 1 1 calc R U . . .
H52B H -0.186469 0.482606 0.508512 0.093 Uiso 1 1 calc R U . . .
H52C H -0.138559 0.437219 0.526659 0.093 Uiso 1 1 calc R U . . .
C53 C 0.1386(3) 0.4550(2) 0.31537(11) 0.0690(14) Uani 1 1 d . . . . .
H53A H 0.129330 0.468866 0.295376 0.103 Uiso 1 1 calc R U . . .
H53B H 0.105774 0.475901 0.329592 0.103 Uiso 1 1 calc R U . . .
H53C H 0.117989 0.419039 0.316092 0.103 Uiso 1 1 calc R U . . .
C54 C 0.3979(4) 0.4055(2) 0.40968(12) 0.0437(11) Uani 0.678(6) 1 d . . P A 1
H54A H 0.378428 0.369526 0.407014 0.066 Uiso 0.678(6) 1 calc R U P A 1
H54B H 0.415554 0.410957 0.430372 0.066 Uiso 0.678(6) 1 calc R U P A 1
H54C H 0.447893 0.412317 0.396781 0.066 Uiso 0.678(6) 1 calc R U P A 1
Sb1A Sb 0.250000 0.250000 0.500000 0.02203(7) Uani 1 2 d S . P . .
O1A O 0.37567(17) 0.55739(9) 0.47556(6) 0.0402(6) Uani 1 1 d . . . . .
O2A O 0.43469(18) 0.51157(11) 0.57379(6) 0.0487(7) Uani 1 1 d D . . . .
O3A O 0.78162(13) 0.18102(10) 0.47999(5) 0.0363(5) Uani 1 1 d . . . . .
O4A O 0.66666(16) 0.15740(11) 0.57648(6) 0.0434(6) Uani 1 1 d . . . . .
O5A O 0.26180(16) 0.24658(9) 0.54308(6) 0.0360(5) Uani 1 1 d . . . . .
N1A N 0.31343(14) 0.17951(9) 0.49537(6) 0.0242(5) Uani 1 1 d . . . . .
N2A N 0.36962(14) 0.28870(9) 0.50044(6) 0.0246(5) Uani 1 1 d . . . . .
C1A C 0.40327(18) 0.17287(11) 0.49674(7) 0.0256(6) Uani 1 1 d . . . . .
C2A C 0.4216(2) 0.11900(12) 0.49301(8) 0.0328(7) Uani 1 1 d . . . . .
H2A H 0.478056 0.103355 0.492906 0.039 Uiso 1 1 calc R U . . .
C3A C 0.3428(2) 0.09405(12) 0.48960(8) 0.0322(7) Uani 1 1 d . . . . .
H3A H 0.334945 0.057971 0.486334 0.039 Uiso 1 1 calc R U . . .
C4A C 0.27439(18) 0.13188(11) 0.49183(7) 0.0268(6) Uani 1 1 d . . . . .
C5A C 0.31585(19) 0.37811(11) 0.50825(7) 0.0267(6) Uani 1 1 d . . . . .
C6A C 0.38156(18) 0.34101(11) 0.50453(7) 0.0253(6) Uani 1 1 d . . . . .
C7A C 0.47461(18) 0.35069(11) 0.50587(7) 0.0267(6) Uani 1 1 d . . . . .
H7A H 0.501909 0.383670 0.507688 0.032 Uiso 1 1 calc R U . . .
C8A C 0.51633(18) 0.30457(11) 0.50409(7) 0.0259(6) Uani 1 1 d . . . . .
H8A H 0.578099 0.299278 0.504660 0.031 Uiso 1 1 calc R U . . .
C9A C 0.45041(17) 0.26499(11) 0.50118(7) 0.0239(6) Uani 1 1 d . . . . .
C10A C 0.46664(18) 0.21164(11) 0.50054(7) 0.0254(6) Uani 1 1 d . . . . .
C11A C 0.34581(18) 0.43292(11) 0.51361(8) 0.0280(6) Uani 1 1 d . . . . .
C12A C 0.34558(19) 0.46836(11) 0.49051(8) 0.0288(6) Uani 1 1 d . . . . .
H12A H 0.326154 0.458480 0.471254 0.035 Uiso 1 1 calc R U . . .
C13A C 0.37431(19) 0.51858(11) 0.49606(8) 0.0305(6) Uani 1 1 d . . . . .
C14A C 0.40257(19) 0.53295(11) 0.52429(8) 0.0315(7) Uani 1 1 d . . . . .
H14A H 0.420688 0.567573 0.528098 0.038 Uiso 1 1 calc R U . . .
C15A C 0.4042(2) 0.49654(12) 0.54682(8) 0.0318(7) Uani 1 1 d . . . . .
C16A C 0.3748(2) 0.44606(12) 0.54166(8) 0.0311(7) Uani 1 1 d . . . . .
H16A H 0.374759 0.421210 0.557186 0.037 Uiso 1 1 calc R U . . .
C17A C 0.55813(18) 0.19498(11) 0.50852(7) 0.0256(6) Uani 1 1 d . . . . .
C18A C 0.62576(18) 0.19495(11) 0.48784(7) 0.0256(6) Uani 1 1 d . . . . .
H18A H 0.614637 0.203181 0.467638 0.031 Uiso 1 1 calc R U . . .
C19A C 0.70970(18) 0.18251(12) 0.49781(7) 0.0266(6) Uani 1 1 d . . . . .
C20A C 0.72709(19) 0.16950(12) 0.52742(8) 0.0294(6) Uani 1 1 d . . . . .
H20A H 0.785058 0.160984 0.533745 0.035 Uiso 1 1 calc R U . . .
C21A C 0.6590(2) 0.16925(12) 0.54722(7) 0.0299(6) Uani 1 1 d . . . . .
C22A C 0.5734(2) 0.18216(12) 0.53774(8) 0.0307(6) Uani 1 1 d . . . . .
H22A H 0.526376 0.182041 0.551412 0.037 Uiso 1 1 calc R U . . .
C23A C 0.3488(3) 0.54522(14) 0.44619(9) 0.0430(8) Uani 1 1 d . . . . .
H23A H 0.354675 0.576007 0.433654 0.065 Uiso 1 1 calc R U . . .
H23B H 0.287328 0.533909 0.446139 0.065 Uiso 1 1 calc R U . . .
H23C H 0.385830 0.517343 0.438489 0.065 Uiso 1 1 calc R U . . .
C24A C 0.4416(4) 0.4788(2) 0.59525(14) 0.0479(14) Uani 0.678(6) 1 d . . P A 1
H24A H 0.384970 0.461558 0.598154 0.072 Uiso 0.678(6) 1 calc R U P A 1
H24B H 0.458840 0.497040 0.613441 0.072 Uiso 0.678(6) 1 calc R U P A 1
H24C H 0.486292 0.452841 0.590465 0.072 Uiso 0.678(6) 1 calc R U P A 1
C25A C 0.7688(2) 0.19320(16) 0.44953(8) 0.0410(8) Uani 1 1 d . . . . .
H25A H 0.741899 0.227567 0.447713 0.061 Uiso 1 1 calc R U . . .
H25B H 0.730158 0.167276 0.440345 0.061 Uiso 1 1 calc R U . . .
H25C H 0.825669 0.193147 0.439533 0.061 Uiso 1 1 calc R U . . .
C26A C 0.7528(3) 0.14565(19) 0.58788(9) 0.0511(10) Uani 1 1 d . . . . .
H26A H 0.749500 0.138945 0.609198 0.077 Uiso 1 1 calc R U . . .
H26B H 0.791972 0.175100 0.584371 0.077 Uiso 1 1 calc R U . . .
H26C H 0.775673 0.114875 0.577848 0.077 Uiso 1 1 calc R U . . .
C27A C 0.2464(3) 0.20106(17) 0.55856(10) 0.0543(10) Uani 1 1 d . . . . .
H27A H 0.253141 0.207543 0.579846 0.081 Uiso 1 1 calc R U . . .
H27B H 0.288698 0.174589 0.552451 0.081 Uiso 1 1 calc R U . . .
H27C H 0.186600 0.188917 0.554300 0.081 Uiso 1 1 calc R U . . .
P1 P 0.53201(9) 0.24922(6) 0.40390(3) 0.0720(4) Uani 1 1 d . . . . .
F1 F 0.5658(2) 0.27626(15) 0.43337(7) 0.0886(10) Uani 1 1 d . . . . .
F2 F 0.6305(2) 0.22965(17) 0.39867(10) 0.1026(12) Uani 1 1 d . . . . .
F3 F 0.5018(3) 0.22029(17) 0.37410(9) 0.1105(14) Uani 1 1 d . . . . .
F4 F 0.4351(2) 0.2652(2) 0.40727(12) 0.1250(16) Uani 1 1 d . . . . .
F5 F 0.5539(2) 0.30016(14) 0.38558(7) 0.0848(10) Uani 1 1 d . . . . .
F6 F 0.5142(3) 0.19701(19) 0.42195(10) 0.134(2) Uani 1 1 d . . . . .
P2 P 0.000000 0.34689(5) 0.250000 0.0386(3) Uani 1 2 d S T P . .
F7 F 0.07045(16) 0.30315(11) 0.24239(6) 0.0611(7) Uani 1 1 d . . . . .
F8 F 0.03384(17) 0.34663(11) 0.28363(5) 0.0584(6) Uani 1 1 d . . . . .
F9 F 0.07029(15) 0.39084(10) 0.24246(6) 0.0569(6) Uani 1 1 d . . . . .
C24B C 0.4601(7) 0.5571(4) 0.5846(3) 0.043(3) Uani 0.322(6) 1 d D . P A 2
H24D H 0.512867 0.568771 0.574335 0.064 Uiso 0.322(6) 1 calc R U P A 2
H24E H 0.473141 0.553615 0.605835 0.064 Uiso 0.322(6) 1 calc R U P A 2
H24F H 0.412950 0.582551 0.581709 0.064 Uiso 0.322(6) 1 calc R U P A 2
C54C C 0.3160(8) 0.3957(4) 0.4168(2) 0.0437(11) Uani 0.322(6) 1 d D . P A 2
H54D H 0.254905 0.392593 0.423244 0.066 Uiso 0.322(6) 1 calc R U P A 2
H54E H 0.355217 0.395264 0.434148 0.066 Uiso 0.322(6) 1 calc R U P A 2
H54F H 0.330262 0.366590 0.403774 0.066 Uiso 0.322(6) 1 calc R U P A 2

loop_
_atom_site_aniso_label
_atom_site_aniso_U_11
_atom_site_aniso_U_22
_atom_site_aniso_U_33
_atom_site_aniso_U_23
_atom_site_aniso_U_13
_atom_site_aniso_U_12
Sb1 0.02182(10) 0.02189(10) 0.03401(11) -0.00330(7) 0.00254(7) -0.00667(7)
O1 0.0688(19) 0.0262(12) 0.0614(17) 0.0038(12) -0.0216(15) -0.0015(12)
O2 0.0550(16) 0.0311(12) 0.0481(14) 0.0025(11) -0.0146(12) -0.0186(11)
O3 0.0300(13) 0.117(3) 0.0274(12) -0.0117(14) -0.0001(10) 0.0012(15)
O4 0.0252(11) 0.0665(17) 0.0325(12) -0.0068(11) -0.0038(9) 0.0058(11)
O5 0.0476(16) 0.0319(13) 0.094(2) 0.0150(14) -0.0098(16) -0.0019(12)
O6 0.0485(15) 0.0300(12) 0.0490(14) -0.0019(10) -0.0028(12) -0.0149(11)
O7 0.0374(16) 0.073(2) 0.119(3) -0.035(2) -0.0214(18) 0.0171(15)
O8 0.0478(17) 0.076(2) 0.065(2) 0.0172(17) 0.0258(15) 0.0246(15)
O9 0.0277(11) 0.0406(13) 0.0366(12) 0.0026(10) -0.0040(9) -0.0032(9)
O10 0.0290(11) 0.0377(12) 0.0356(12) -0.0082(10) -0.0045(9) -0.0006(9)
N1 0.0243(12) 0.0227(12) 0.0399(14) -0.0018(10) 0.0073(10) -0.0116(10)
N2 0.0206(11) 0.0206(11) 0.0311(12) -0.0044(9) 0.0025(9) -0.0018(9)
N3 0.0231(12) 0.0214(12) 0.0388(14) -0.0030(10) 0.0060(10) -0.0118(9)
N4 0.0245(12) 0.0210(12) 0.0457(15) -0.0073(11) 0.0072(11) -0.0041(10)
C1 0.0224(14) 0.0252(15) 0.0420(17) -0.0007(12) 0.0058(12) -0.0046(11)
C2 0.0259(15) 0.0244(14) 0.0460(18) 0.0004(13) 0.0045(13) -0.0069(12)
C3 0.0280(15) 0.0256(15) 0.0405(17) 0.0023(13) 0.0008(13) -0.0076(12)
C4 0.0272(14) 0.0202(13) 0.0342(15) 0.0001(11) 0.0012(12) -0.0064(11)
C5 0.0265(14) 0.0218(14) 0.0320(15) -0.0016(11) 0.0009(12) -0.0054(11)
C6 0.0264(14) 0.0234(14) 0.0297(14) -0.0020(11) 0.0000(11) -0.0063(11)
C7 0.0323(16) 0.0286(15) 0.0363(16) -0.0039(13) 0.0035(13) -0.0044(13)
C8 0.0273(15) 0.0322(16) 0.0340(16) -0.0017(13) 0.0054(12) -0.0024(12)
C9 0.0209(13) 0.0285(15) 0.0275(14) -0.0008(11) 0.0014(11) -0.0027(11)
C10 0.0257(14) 0.0339(16) 0.0289(15) -0.0018(12) -0.0021(12) -0.0056(12)
C11 0.0219(14) 0.0308(15) 0.0337(15) -0.0009(12) 0.0015(11) -0.0059(12)
C12 0.0274(15) 0.0326(16) 0.0448(18) -0.0007(14) 0.0042(13) -0.0099(13)
C13 0.0332(17) 0.0294(16) 0.0467(19) 0.0035(14) 0.0049(14) -0.0110(13)
C14 0.0295(15) 0.0249(14) 0.0379(17) 0.0006(12) -0.0013(13) -0.0096(12)
C15 0.0294(15) 0.0254(15) 0.0395(17) -0.0004(13) -0.0019(13) -0.0063(12)
C16 0.0304(15) 0.0204(14) 0.0393(17) -0.0029(12) 0.0012(13) -0.0055(12)
C17 0.0315(16) 0.0227(14) 0.0474(19) -0.0040(13) 0.0016(14) -0.0043(12)
C18 0.0298(16) 0.0272(15) 0.054(2) -0.0047(14) 0.0082(15) -0.0063(13)
C19 0.0263(15) 0.0263(15) 0.0452(18) -0.0051(13) 0.0046(13) -0.0042(12)
C20 0.0295(16) 0.0262(15) 0.0469(19) -0.0038(13) 0.0048(14) -0.0045(12)
C21 0.0293(15) 0.0220(14) 0.0351(16) -0.0020(12) 0.0056(12) -0.0061(11)
C22 0.0339(16) 0.0282(16) 0.0382(17) -0.0029(13) -0.0031(13) -0.0060(13)
C23 0.048(2) 0.0237(15) 0.0402(18) -0.0001(13) -0.0031(15) -0.0045(14)
C24 0.048(2) 0.0220(15) 0.047(2) -0.0008(13) -0.0018(16) -0.0111(14)
C25 0.0399(18) 0.0302(16) 0.0351(16) -0.0020(13) -0.0015(14) -0.0136(14)
C26 0.0325(16) 0.0285(15) 0.0321(16) 0.0016(12) 0.0008(13) -0.0061(12)
C27 0.0262(15) 0.0288(15) 0.0333(16) -0.0021(12) 0.0024(12) -0.0067(12)
C28 0.0248(15) 0.054(2) 0.0328(17) 0.0001(15) -0.0031(13) -0.0036(14)
C29 0.0299(16) 0.054(2) 0.0284(16) -0.0002(14) 0.0001(13) -0.0062(15)
C30 0.0255(15) 0.0373(17) 0.0305(15) -0.0007(13) 0.0031(12) -0.0031(12)
C31 0.0249(14) 0.0322(15) 0.0312(15) -0.0019(12) -0.0019(12) -0.0037(12)
C32 0.0286(15) 0.0369(17) 0.0276(15) -0.0035(12) -0.0005(12) -0.0008(13)
C33 0.0287(15) 0.0242(15) 0.0462(18) 0.0017(13) 0.0048(13) -0.0076(12)
C34 0.0347(17) 0.0279(16) 0.051(2) 0.0046(14) 0.0018(15) -0.0099(13)
C35 0.0392(19) 0.0294(17) 0.057(2) 0.0092(15) 0.0043(16) -0.0009(14)
C36 0.045(2) 0.0181(14) 0.055(2) 0.0000(14) 0.0059(16) -0.0085(13)
C37 0.0329(16) 0.0319(16) 0.0399(17) -0.0024(13) 0.0072(13) -0.0101(13)
C38 0.0305(15) 0.0255(15) 0.0393(17) 0.0012(12) 0.0058(13) -0.0067(12)
C39 0.0291(16) 0.0218(14) 0.062(2) -0.0064(14) 0.0060(15) -0.0030(12)
C40 0.0396(19) 0.0298(17) 0.067(3) -0.0102(17) -0.0058(18) 0.0013(15)
C41 0.0322(18) 0.0301(18) 0.086(3) -0.0178(19) -0.0058(19) 0.0032(14)
C42 0.0223(16) 0.0257(16) 0.101(4) -0.0188(19) -0.0001(18) 0.0045(13)
C43 0.0351(18) 0.0282(16) 0.067(3) 0.0005(16) 0.0147(17) 0.0042(14)
C44 0.0265(16) 0.0385(18) 0.058(2) 0.0031(16) 0.0079(15) 0.0041(14)
C45 0.074(3) 0.040(2) 0.070(3) 0.007(2) -0.029(2) 0.002(2)
C46 0.055(2) 0.044(2) 0.057(2) 0.0035(18) -0.0210(19) -0.0181(18)
C47 0.044(2) 0.128(5) 0.0301(19) -0.015(2) 0.0058(16) -0.001(3)
C48 0.0246(16) 0.068(3) 0.043(2) 0.0001(18) -0.0001(14) 0.0083(16)
C49 0.050(3) 0.044(2) 0.097(4) 0.018(2) -0.020(2) -0.0002(19)
C50 0.053(2) 0.043(2) 0.045(2) -0.0006(16) -0.0038(17) -0.0165(17)
C51 0.060(3) 0.078(4) 0.103(4) -0.043(3) -0.045(3) 0.028(3)
C52 0.057(3) 0.039(2) 0.091(4) 0.014(2) 0.040(3) 0.0124(19)
C53 0.042(2) 0.109(4) 0.056(3) 0.004(3) -0.013(2) -0.003(3)
C54 0.047(3) 0.048(3) 0.036(2) 0.004(2) -0.008(2) 0.004(2)
Sb1A 0.01137(11) 0.01565(12) 0.03909(15) -0.00378(9) 0.00045(9) -0.00100(8)
O1A 0.0438(14) 0.0245(11) 0.0522(15) 0.0011(10) -0.0020(11) -0.0089(10)
O2A 0.0421(14) 0.0515(16) 0.0523(16) -0.0200(13) -0.0057(12) -0.0096(12)
O3A 0.0149(9) 0.0541(15) 0.0401(12) -0.0008(11) 0.0052(9) 0.0048(9)
O4A 0.0325(12) 0.0586(16) 0.0390(13) 0.0123(12) -0.0006(10) 0.0003(11)
O5A 0.0335(12) 0.0330(12) 0.0414(13) -0.0056(10) -0.0033(10) -0.0007(9)
N1A 0.0108(10) 0.0122(10) 0.0497(15) -0.0075(10) 0.0008(9) 0.0025(8)
N2A 0.0099(10) 0.0160(11) 0.0480(15) -0.0024(10) 0.0012(9) -0.0030(8)
C1A 0.0137(12) 0.0206(13) 0.0426(16) -0.0030(12) 0.0016(11) 0.0028(10)
C2A 0.0171(13) 0.0215(14) 0.060(2) -0.0042(14) 0.0021(13) 0.0015(11)
C3A 0.0214(14) 0.0186(13) 0.057(2) -0.0054(13) 0.0006(13) -0.0007(11)
C4A 0.0148(12) 0.0221(14) 0.0434(17) -0.0050(12) 0.0022(11) -0.0007(10)
C5A 0.0203(13) 0.0161(13) 0.0436(17) -0.0034(11) -0.0001(12) -0.0025(10)
C6A 0.0161(13) 0.0193(13) 0.0407(16) -0.0049(11) 0.0018(11) -0.0010(10)
C7A 0.0174(13) 0.0225(14) 0.0402(16) 0.0001(12) 0.0012(11) -0.0037(10)
C8A 0.0137(12) 0.0242(14) 0.0399(16) -0.0020(12) 0.0010(11) -0.0036(10)
C9A 0.0105(11) 0.0221(13) 0.0392(16) -0.0033(11) 0.0024(10) -0.0018(10)
C10A 0.0168(12) 0.0221(13) 0.0375(16) 0.0004(11) 0.0022(11) 0.0005(10)
C11A 0.0150(12) 0.0193(13) 0.0498(18) -0.0056(12) 0.0034(12) -0.0013(10)
C12A 0.0201(13) 0.0235(14) 0.0428(17) -0.0048(12) 0.0002(12) -0.0010(11)
C13A 0.0207(14) 0.0206(14) 0.0503(19) -0.0015(13) 0.0033(13) -0.0038(11)
C14A 0.0220(14) 0.0179(13) 0.055(2) -0.0076(13) 0.0023(13) -0.0103(11)
C15A 0.0200(13) 0.0265(15) 0.0490(19) -0.0082(13) 0.0008(13) -0.0041(11)
C16A 0.0222(14) 0.0256(15) 0.0455(18) -0.0008(13) 0.0027(13) 0.0000(11)
C17A 0.0162(12) 0.0188(13) 0.0418(16) 0.0001(11) 0.0021(11) -0.0025(10)
C18A 0.0151(12) 0.0238(13) 0.0380(16) 0.0004(12) -0.0007(11) 0.0005(10)
C19A 0.0143(12) 0.0264(14) 0.0391(16) -0.0023(12) 0.0047(11) -0.0008(10)
C20A 0.0181(13) 0.0255(14) 0.0445(17) 0.0011(13) -0.0033(12) 0.0032(11)
C21A 0.0248(14) 0.0263(15) 0.0387(17) 0.0026(12) -0.0007(12) 0.0015(11)
C22A 0.0199(14) 0.0291(15) 0.0432(17) 0.0039(13) 0.0044(12) -0.0010(11)
C23A 0.048(2) 0.0320(17) 0.050(2) 0.0035(15) 0.0031(17) -0.0068(15)
C24A 0.047(3) 0.048(3) 0.048(3) -0.008(3) -0.007(3) -0.004(3)
C25A 0.0235(15) 0.058(2) 0.0416(19) -0.0049(16) 0.0101(13) 0.0012(15)
C26A 0.0362(19) 0.071(3) 0.045(2) 0.016(2) -0.0077(16) -0.0011(19)
C27A 0.070(3) 0.046(2) 0.047(2) 0.0045(18) 0.003(2) -0.001(2)
P1 0.0488(7) 0.0990(11) 0.0676(8) 0.0320(7) -0.0221(6) -0.0202(6)
F1 0.097(2) 0.108(3) 0.0599(18) 0.0124(18) -0.0066(17) -0.012(2)
F2 0.076(2) 0.108(3) 0.122(3) 0.008(2) -0.028(2) 0.008(2)
F3 0.117(3) 0.118(3) 0.096(3) 0.020(2) -0.049(2) -0.033(3)
F4 0.0494(19) 0.160(4) 0.166(4) 0.009(3) 0.001(2) -0.006(2)
F5 0.079(2) 0.099(2) 0.076(2) 0.0360(18) -0.0230(16) -0.0136(18)
F6 0.139(4) 0.137(4) 0.123(3) 0.074(3) -0.068(3) -0.075(3)
P2 0.0281(6) 0.0461(7) 0.0416(7) 0.000 0.0039(5) 0.000
F7 0.0465(13) 0.0629(16) 0.0737(17) -0.0132(13) -0.0013(12) 0.0152(12)
F8 0.0547(14) 0.0755(17) 0.0449(13) -0.0001(12) -0.0033(11) -0.0029(12)
F9 0.0397(12) 0.0628(15) 0.0686(16) 0.0022(12) 0.0138(11) -0.0093(11)
C24B 0.034(6) 0.038(6) 0.056(7) -0.020(5) -0.010(5) 0.001(4)
C54C 0.047(3) 0.048(3) 0.036(2) 0.004(2) -0.008(2) 0.004(2)

loop_
_atom_type_symbol
_atom_type_description
_atom_type_scat_dispersion_real
_atom_type_scat_dispersion_imag
_atom_type_scat_source
C C 0.0181 0.0091 'International Tables Vol C Tables 4.2.6.8 and 6.1.1.4'
F F 0.0727 0.0534 'International Tables Vol C Tables 4.2.6.8 and 6.1.1.4'
H H 0.0000 0.0000 'International Tables Vol C Tables 4.2.6.8 and 6.1.1.4'
N N 0.0311 0.0180 'International Tables Vol C Tables 4.2.6.8 and 6.1.1.4'
O O 0.0492 0.0322 'International Tables Vol C Tables 4.2.6.8 and 6.1.1.4'
P P 0.2955 0.4335 'International Tables Vol C Tables 4.2.6.8 and 6.1.1.4'
Sb Sb -0.0562 5.8946 'International Tables Vol C Tables 4.2.6.8 and 6.1.1.4'

loop_
_geom_angle_atom_site_label_1
_geom_angle_atom_site_label_2
_geom_angle_atom_site_label_3
_geom_angle
_geom_angle_site_symmetry_1
_geom_angle_site_symmetry_3
_geom_angle_publ_flag
O9 Sb1 O10 175.74(10) . . ?
O9 Sb1 N1 92.84(10) . . ?
O9 Sb1 N2 89.34(10) . . ?
O9 Sb1 N3 86.70(10) . . ?
O9 Sb1 N4 91.25(11) . . ?
O10 Sb1 N1 90.72(11) . . ?
O10 Sb1 N2 93.03(10) . . ?
O10 Sb1 N3 89.75(10) . . ?
O10 Sb1 N4 86.40(11) . . ?
N1 Sb1 N4 90.08(10) . . ?
N2 Sb1 N1 89.59(10) . . ?
N2 Sb1 N4 179.33(11) . . ?
N3 Sb1 N1 179.41(11) . . ?
N3 Sb1 N2 90.04(10) . . ?
N3 Sb1 N4 90.29(10) . . ?
C23 O1 C45 118.0(3) . . ?
C25 O2 C46 117.5(3) . . ?
C29 O3 C47 117.3(3) . . ?
C31 O4 C48 118.3(3) . . ?
C35 O5 C49 117.9(3) . . ?
C37 O6 C50 117.5(3) . . ?
C41 O7 C51 117.0(4) . . ?
C43 O8 C52 119.6(4) . . ?
C53 O9 Sb1 124.0(3) . . ?
C54 O10 Sb1 123.5(3) . . ?
C54C O10 Sb1 118.2(5) . . ?
C1 N1 Sb1 125.2(2) . . ?
C1 N1 C4 108.8(2) . . ?
C4 N1 Sb1 126.0(2) . . ?
C6 N2 Sb1 126.11(19) . . ?
C9 N2 Sb1 126.02(19) . . ?
C9 N2 C6 107.9(2) . . ?
C11 N3 Sb1 125.6(2) . . ?
C11 N3 C14 109.1(2) . . ?
C14 N3 Sb1 125.1(2) . . ?
C16 N4 Sb1 125.7(2) . . ?
C19 N4 Sb1 125.6(2) . . ?
C19 N4 C16 108.7(3) . . ?
N1 C1 C2 107.7(3) . . ?
N1 C1 C20 126.8(3) . . ?
C20 C1 C2 125.5(3) . . ?
C1 C2 H2 125.8 . . ?
C3 C2 C1 108.4(3) . . ?
C3 C2 H2 125.8 . . ?
C2 C3 H3 126.3 . . ?
C2 C3 C4 107.4(3) . . ?
C4 C3 H3 126.3 . . ?
N1 C4 C3 107.7(3) . . ?
N1 C4 C5 126.7(3) . . ?
C5 C4 C3 125.5(3) . . ?
C4 C5 C6 125.4(3) . . ?
C4 C5 C21 117.0(3) . . ?
C6 C5 C21 117.6(3) . . ?
N2 C6 C5 126.0(3) . . ?
N2 C6 C7 107.8(3) . . ?
C5 C6 C7 126.2(3) . . ?
C6 C7 H7 126.0 . . ?
C8 C7 C6 107.9(3) . . ?
C8 C7 H7 126.0 . . ?
C7 C8 H8 125.9 . . ?
C7 C8 C9 108.2(3) . . ?
C9 C8 H8 125.9 . . ?
N2 C9 C8 108.2(3) . . ?
N2 C9 C10 125.7(3) . . ?
C10 C9 C8 126.1(3) . . ?
C9 C10 C27 115.8(3) . . ?
C11 C10 C9 125.9(3) . . ?
C11 C10 C27 118.3(3) . . ?
N3 C11 C10 126.6(3) . . ?
N3 C11 C12 107.5(3) . . ?
C10 C11 C12 125.9(3) . . ?
C11 C12 H12 125.7 . . ?
C13 C12 C11 108.6(3) . . ?
C13 C12 H12 125.7 . . ?
C12 C13 H13 126.3 . . ?
C12 C13 C14 107.4(3) . . ?
C14 C13 H13 126.3 . . ?
N3 C14 C13 107.4(3) . . ?
N3 C14 C15 127.1(3) . . ?
C15 C14 C13 125.5(3) . . ?
C14 C15 C16 125.3(3) . . ?
C14 C15 C33 117.6(3) . . ?
C16 C15 C33 116.9(3) . . ?
N4 C16 C15 126.2(3) . . ?
N4 C16 C17 107.6(3) . . ?
C15 C16 C17 126.2(3) . . ?
C16 C17 H17 126.2 . . ?
C18 C17 C16 107.7(3) . . ?
C18 C17 H17 126.2 . . ?
C17 C18 H18 125.9 . . ?
C17 C18 C19 108.2(3) . . ?
C19 C18 H18 125.9 . . ?
N4 C19 C18 107.9(3) . . ?
N4 C19 C20 126.0(3) . . ?
C20 C19 C18 126.2(3) . . ?
C1 C20 C39 115.4(3) . . ?
C19 C20 C1 126.0(3) . . ?
C19 C20 C39 118.7(3) . . ?
C22 C21 C5 119.3(3) . . ?
C22 C21 C26 121.6(3) . . ?
C26 C21 C5 119.1(3) . . ?
C21 C22 H22 120.5 . . ?
C21 C22 C23 118.9(3) . . ?
C23 C22 H22 120.5 . . ?
O1 C23 C22 124.6(3) . . ?
O1 C23 C24 115.3(3) . . ?
C24 C23 C22 120.1(3) . . ?
C23 C24 H24 119.9 . . ?
C25 C24 C23 120.3(3) . . ?
C25 C24 H24 119.9 . . ?
O2 C25 C24 115.2(3) . . ?
O2 C25 C26 124.3(3) . . ?
C24 C25 C26 120.5(3) . . ?
C21 C26 H26 120.7 . . ?
C25 C26 C21 118.6(3) . . ?
C25 C26 H26 120.7 . . ?
C28 C27 C10 119.4(3) . . ?
C28 C27 C32 120.1(3) . . ?
C32 C27 C10 120.4(3) . . ?
C27 C28 H28 120.1 . . ?
C27 C28 C29 119.9(3) . . ?
C29 C28 H28 120.1 . . ?
O3 C29 C28 115.8(3) . . ?
O3 C29 C30 123.2(3) . . ?
C30 C29 C28 121.1(3) . . ?
C29 C30 H30 120.8 . . ?
C29 C30 C31 118.3(3) . . ?
C31 C30 H30 120.8 . . ?
O4 C31 C30 123.2(3) . . ?
O4 C31 C32 115.5(3) . . ?
C32 C31 C30 121.4(3) . . ?
C27 C32 H32 120.4 . . ?
C31 C32 C27 119.2(3) . . ?
C31 C32 H32 120.4 . . ?
C34 C33 C15 120.8(3) . . ?
C38 C33 C15 118.5(3) . . ?
C38 C33 C34 120.6(3) . . ?
C33 C34 H34 120.3 . . ?
C35 C34 C33 119.3(3) . . ?
C35 C34 H34 120.3 . . ?
O5 C35 C34 124.5(4) . . ?
O5 C35 C36 115.2(3) . . ?
C34 C35 C36 120.3(3) . . ?
C35 C36 H36 120.2 . . ?
C37 C36 C35 119.6(3) . . ?
C37 C36 H36 120.2 . . ?
O6 C37 C36 114.9(3) . . ?
O6 C37 C38 124.1(3) . . ?
C36 C37 C38 121.1(3) . . ?
C33 C38 H38 120.5 . . ?
C37 C38 C33 119.0(3) . . ?
C37 C38 H38 120.5 . . ?
C40 C39 C20 118.3(4) . . ?
C44 C39 C20 119.8(3) . . ?
C44 C39 C40 121.8(3) . . ?
C39 C40 H40 120.8 . . ?
C39 C40 C41 118.3(4) . . ?
C41 C40 H40 120.8 . . ?
O7 C41 C40 123.7(5) . . ?
O7 C41 C42 116.0(4) . . ?
C42 C41 C40 120.3(4) . . ?
C41 C42 H42 119.8 . . ?
C43 C42 C41 120.3(4) . . ?
C43 C42 H42 119.8 . . ?
O8 C43 C42 124.8(4) . . ?
O8 C43 C44 115.0(4) . . ?
C42 C43 C44 120.2(4) . . ?
C39 C44 C43 119.1(4) . . ?
C39 C44 H44 120.5 . . ?
C43 C44 H44 120.5 . . ?
O1 C45 H45A 109.5 . . ?
O1 C45 H45B 109.5 . . ?
O1 C45 H45C 109.5 . . ?
H45A C45 H45B 109.5 . . ?
H45A C45 H45C 109.5 . . ?
H45B C45 H45C 109.5 . . ?
O2 C46 H46A 109.5 . . ?
O2 C46 H46B 109.5 . . ?
O2 C46 H46C 109.5 . . ?
H46A C46 H46B 109.5 . . ?
H46A C46 H46C 109.5 . . ?
H46B C46 H46C 109.5 . . ?
O3 C47 H47A 109.5 . . ?
O3 C47 H47B 109.5 . . ?
O3 C47 H47C 109.5 . . ?
H47A C47 H47B 109.5 . . ?
H47A C47 H47C 109.5 . . ?
H47B C47 H47C 109.5 . . ?
O4 C48 H48A 109.5 . . ?
O4 C48 H48B 109.5 . . ?
O4 C48 H48C 109.5 . . ?
H48A C48 H48B 109.5 . . ?
H48A C48 H48C 109.5 . . ?
H48B C48 H48C 109.5 . . ?
O5 C49 H49A 109.5 . . ?
O5 C49 H49B 109.5 . . ?
O5 C49 H49C 109.5 . . ?
H49A C49 H49B 109.5 . . ?
H49A C49 H49C 109.5 . . ?
H49B C49 H49C 109.5 . . ?
O6 C50 H50A 109.5 . . ?
O6 C50 H50B 109.5 . . ?
O6 C50 H50C 109.5 . . ?
H50A C50 H50B 109.5 . . ?
H50A C50 H50C 109.5 . . ?
H50B C50 H50C 109.5 . . ?
O7 C51 H51A 109.5 . . ?
O7 C51 H51B 109.5 . . ?
O7 C51 H51C 109.5 . . ?
H51A C51 H51B 109.5 . . ?
H51A C51 H51C 109.5 . . ?
H51B C51 H51C 109.5 . . ?
O8 C52 H52A 109.5 . . ?
O8 C52 H52B 109.5 . . ?
O8 C52 H52C 109.5 . . ?
H52A C52 H52B 109.5 . . ?
H52A C52 H52C 109.5 . . ?
H52B C52 H52C 109.5 . . ?
O9 C53 H53A 109.5 . . ?
O9 C53 H53B 109.5 . . ?
O9 C53 H53C 109.5 . . ?
H53A C53 H53B 109.5 . . ?
H53A C53 H53C 109.5 . . ?
H53B C53 H53C 109.5 . . ?
O10 C54 H54A 109.5 . . ?
O10 C54 H54B 109.5 . . ?
O10 C54 H54C 109.5 . . ?
H54A C54 H54B 109.5 . . ?
H54A C54 H54C 109.5 . . ?
H54B C54 H54C 109.5 . . ?
O5A Sb1A O5A 180.00(14) . 7_556 ?
O5A Sb1A N1A 91.33(10) 7_556 7_556 ?
O5A Sb1A N1A 88.67(10) . 7_556 ?
O5A Sb1A N1A 91.33(10) . . ?
O5A Sb1A N1A 88.67(10) 7_556 . ?
O5A Sb1A N2A 93.37(10) . 7_556 ?
O5A Sb1A N2A 86.63(10) . . ?
O5A Sb1A N2A 93.37(10) 7_556 . ?
O5A Sb1A N2A 86.63(10) 7_556 7_556 ?
N1A Sb1A N1A 180.0 . 7_556 ?
N1A Sb1A N2A 89.22(9) . 7_556 ?
N1A Sb1A N2A 90.78(9) 7_556 7_556 ?
N1A Sb1A N2A 89.22(9) 7_556 . ?
N1A Sb1A N2A 90.78(9) . . ?
N2A Sb1A N2A 180.0 7_556 . ?
C13A O1A C23A 117.7(3) . . ?
C24A O2A C15A 120.8(4) . . ?
C24B O2A C15A 132.8(7) . . ?
C19A O3A C25A 117.5(2) . . ?
C21A O4A C26A 117.6(3) . . ?
C27A O5A Sb1A 121.7(2) . . ?
C1A N1A Sb1A 124.61(18) . . ?
C4A N1A Sb1A 126.59(18) . . ?
C4A N1A C1A 108.7(2) . . ?
C6A N2A Sb1A 126.04(18) . . ?
C9A N2A Sb1A 124.80(18) . . ?
C9A N2A C6A 108.5(2) . . ?
N1A C1A C2A 108.1(2) . . ?
N1A C1A C10A 126.8(3) . . ?
C10A C1A C2A 125.1(3) . . ?
C1A C2A H2A 126.3 . . ?
C3A C2A C1A 107.4(3) . . ?
C3A C2A H2A 126.3 . . ?
C2A C3A H3A 126.0 . . ?
C2A C3A C4A 108.0(3) . . ?
C4A C3A H3A 126.0 . . ?
N1A C4A C3A 107.7(2) . . ?
N1A C4A C5A 126.1(3) . 7_556 ?
C5A C4A C3A 126.1(3) 7_556 . ?
C4A C5A C11A 118.0(3) 7_556 . ?
C6A C5A C4A 125.4(3) . 7_556 ?
C6A C5A C11A 116.6(2) . . ?
N2A C6A C5A 126.6(3) . . ?
N2A C6A C7A 107.8(2) . . ?
C5A C6A C7A 125.6(3) . . ?
C6A C7A H7A 126.0 . . ?
C8A C7A C6A 107.9(2) . . ?
C8A C7A H7A 126.0 . . ?
C7A C8A H8A 126.2 . . ?
C7A C8A C9A 107.7(2) . . ?
C9A C8A H8A 126.2 . . ?
N2A C9A C8A 108.1(2) . . ?
N2A C9A C10A 126.6(2) . . ?
C10A C9A C8A 125.3(3) . . ?
C1A C10A C9A 125.8(3) . . ?
C1A C10A C17A 117.5(2) . . ?
C9A C10A C17A 116.2(2) . . ?
C12A C11A C5A 120.0(3) . . ?
C16A C11A C5A 118.2(3) . . ?
C16A C11A C12A 121.8(3) . . ?
C11A C12A H12A 120.6 . . ?
C11A C12A C13A 118.7(3) . . ?
C13A C12A H12A 120.6 . . ?
O1A C13A C12A 124.7(3) . . ?
O1A C13A C14A 114.8(3) . . ?
C12A C13A C14A 120.5(3) . . ?
C13A C14A H14A 120.2 . . ?
C15A C14A C13A 119.7(3) . . ?
C15A C14A H14A 120.2 . . ?
O2A C15A C14A 118.0(3) . . ?
O2A C15A C16A 121.5(3) . . ?
C14A C15A C16A 120.5(3) . . ?
C11A C16A C15A 118.8(3) . . ?
C11A C16A H16A 120.6 . . ?
C15A C16A H16A 120.6 . . ?
C18A C17A C10A 122.0(3) . . ?
C22A C17A C10A 116.5(3) . . ?
C22A C17A C18A 121.5(3) . . ?
C17A C18A H18A 121.1 . . ?
C19A C18A C17A 117.8(3) . . ?
C19A C18A H18A 121.1 . . ?
O3A C19A C18A 123.8(3) . . ?
O3A C19A C20A 114.3(3) . . ?
C18A C19A C20A 121.9(3) . . ?
C19A C20A H20A 120.5 . . ?
C21A C20A C19A 119.1(3) . . ?
C21A C20A H20A 120.5 . . ?
O4A C21A C20A 125.1(3) . . ?
O4A C21A C22A 114.7(3) . . ?
C20A C21A C22A 120.2(3) . . ?
C17A C22A C21A 119.6(3) . . ?
C17A C22A H22A 120.2 . . ?
C21A C22A H22A 120.2 . . ?
O1A C23A H23A 109.5 . . ?
O1A C23A H23B 109.5 . . ?
O1A C23A H23C 109.5 . . ?
H23A C23A H23B 109.5 . . ?
H23A C23A H23C 109.5 . . ?
H23B C23A H23C 109.5 . . ?
O2A C24A H24A 109.5 . . ?
O2A C24A H24B 109.5 . . ?
O2A C24A H24C 109.5 . . ?
H24A C24A H24B 109.5 . . ?
H24A C24A H24C 109.5 . . ?
H24B C24A H24C 109.5 . . ?
O3A C25A H25A 109.5 . . ?
O3A C25A H25B 109.5 . . ?
O3A C25A H25C 109.5 . . ?
H25A C25A H25B 109.5 . . ?
H25A C25A H25C 109.5 . . ?
H25B C25A H25C 109.5 . . ?
O4A C26A H26A 109.5 . . ?
O4A C26A H26B 109.5 . . ?
O4A C26A H26C 109.5 . . ?
H26A C26A H26B 109.5 . . ?
H26A C26A H26C 109.5 . . ?
H26B C26A H26C 109.5 . . ?
O5A C27A H27A 109.5 . . ?
O5A C27A H27B 109.5 . . ?
O5A C27A H27C 109.5 . . ?
H27A C27A H27B 109.5 . . ?
H27A C27A H27C 109.5 . . ?
H27B C27A H27C 109.5 . . ?
F1 P1 F2 88.1(2) . . ?
F1 P1 F3 177.4(3) . . ?
F1 P1 F5 90.3(2) . . ?
F1 P1 F6 89.9(2) . . ?
F2 P1 F3 89.4(3) . . ?
F4 P1 F1 95.8(3) . . ?
F4 P1 F2 175.9(3) . . ?
F4 P1 F3 86.7(3) . . ?
F4 P1 F5 92.0(2) . . ?
F4 P1 F6 90.4(3) . . ?
F5 P1 F2 89.0(2) . . ?
F5 P1 F3 90.4(2) . . ?
F5 P1 F6 177.5(3) . . ?
F6 P1 F2 88.5(3) . . ?
F6 P1 F3 89.3(2) . . ?
F7 P2 F7 90.1(2) . 2 ?
F7 P2 F8 89.52(14) . . ?
F7 P2 F8 90.14(14) 2 . ?
F7 P2 F8 90.14(14) . 2 ?
F7 P2 F8 89.51(14) 2 2 ?
F7 P2 F9 179.77(18) 2 . ?
F7 P2 F9 90.17(14) 2 2 ?
F7 P2 F9 179.77(18) . 2 ?
F7 P2 F9 90.16(14) . . ?
F8 P2 F8 179.5(2) . 2 ?
F9 P2 F8 89.78(14) 2 2 ?
F9 P2 F8 89.78(14) . . ?
F9 P2 F8 90.56(14) . 2 ?
F9 P2 F8 90.57(14) 2 . ?
F9 P2 F9 89.6(2) 2 . ?
O2A C24B H24D 109.5 . . ?
O2A C24B H24E 109.5 . . ?
O2A C24B H24F 109.5 . . ?
H24D C24B H24E 109.5 . . ?
H24D C24B H24F 109.5 . . ?
H24E C24B H24F 109.5 . . ?
O10 C54C H54D 109.5 . . ?
O10 C54C H54E 109.5 . . ?
O10 C54C H54F 109.5 . . ?
H54D C54C H54E 109.5 . . ?
H54D C54C H54F 109.5 . . ?
H54E C54C H54F 109.5 . . ?

loop_
_geom_bond_atom_site_label_1
_geom_bond_atom_site_label_2
_geom_bond_distance
_geom_bond_site_symmetry_2
_geom_bond_publ_flag
Sb1 O9 1.942(2) . ?
Sb1 O10 1.954(2) . ?
Sb1 N1 2.074(2) . ?
Sb1 N2 2.074(2) . ?
Sb1 N3 2.071(2) . ?
Sb1 N4 2.079(3) . ?
O1 C23 1.361(4) . ?
O1 C45 1.433(5) . ?
O2 C25 1.359(4) . ?
O2 C46 1.425(5) . ?
O3 C29 1.356(4) . ?
O3 C47 1.431(5) . ?
O4 C31 1.361(4) . ?
O4 C48 1.428(4) . ?
O5 C35 1.365(5) . ?
O5 C49 1.421(5) . ?
O6 C37 1.366(4) . ?
O6 C50 1.431(5) . ?
O7 C41 1.350(5) . ?
O7 C51 1.478(8) . ?
O8 C43 1.361(5) . ?
O8 C52 1.408(5) . ?
O9 C53 1.399(5) . ?
O10 C54 1.454(6) . ?
O10 C54C 1.342(8) . ?
N1 C1 1.373(4) . ?
N1 C4 1.378(4) . ?
N2 C6 1.389(4) . ?
N2 C9 1.381(4) . ?
N3 C11 1.375(4) . ?
N3 C14 1.379(4) . ?
N4 C16 1.382(4) . ?
N4 C19 1.379(4) . ?
C1 C2 1.433(4) . ?
C1 C20 1.401(5) . ?
C2 H2 0.9500 . ?
C2 C3 1.354(5) . ?
C3 H3 0.9500 . ?
C3 C4 1.442(4) . ?
C4 C5 1.396(4) . ?
C5 C6 1.400(4) . ?
C5 C21 1.498(4) . ?
C6 C7 1.429(4) . ?
C7 H7 0.9500 . ?
C7 C8 1.354(4) . ?
C8 H8 0.9500 . ?
C8 C9 1.424(4) . ?
C9 C10 1.402(4) . ?
C10 C11 1.398(5) . ?
C10 C27 1.496(4) . ?
C11 C12 1.430(4) . ?
C12 H12 0.9500 . ?
C12 C13 1.357(5) . ?
C13 H13 0.9500 . ?
C13 C14 1.444(5) . ?
C14 C15 1.403(5) . ?
C15 C16 1.404(5) . ?
C15 C33 1.500(4) . ?
C16 C17 1.438(5) . ?
C17 H17 0.9500 . ?
C17 C18 1.361(5) . ?
C18 H18 0.9500 . ?
C18 C19 1.427(5) . ?
C19 C20 1.393(4) . ?
C20 C39 1.501(5) . ?
C21 C22 1.388(5) . ?
C21 C26 1.397(5) . ?
C22 H22 0.9500 . ?
C22 C23 1.395(4) . ?
C23 C24 1.390(5) . ?
C24 H24 0.9500 . ?
C24 C25 1.389(5) . ?
C25 C26 1.392(4) . ?
C26 H26 0.9500 . ?
C27 C28 1.383(5) . ?
C27 C32 1.396(4) . ?
C28 H28 0.9500 . ?
C28 C29 1.393(5) . ?
C29 C30 1.388(5) . ?
C30 H30 0.9500 . ?
C30 C31 1.396(4) . ?
C31 C32 1.390(4) . ?
C32 H32 0.9500 . ?
C33 C34 1.397(5) . ?
C33 C38 1.393(5) . ?
C34 H34 0.9500 . ?
C34 C35 1.389(5) . ?
C35 C36 1.391(5) . ?
C36 H36 0.9500 . ?
C36 C37 1.383(5) . ?
C37 C38 1.386(4) . ?
C38 H38 0.9500 . ?
C39 C40 1.385(5) . ?
C39 C44 1.385(6) . ?
C40 H40 0.9500 . ?
C40 C41 1.401(6) . ?
C41 C42 1.398(7) . ?
C42 H42 0.9500 . ?
C42 C43 1.368(6) . ?
C43 C44 1.401(5) . ?
C44 H44 0.9500 . ?
C45 H45A 0.9800 . ?
C45 H45B 0.9800 . ?
C45 H45C 0.9800 . ?
C46 H46A 0.9800 . ?
C46 H46B 0.9800 . ?
C46 H46C 0.9800 . ?
C47 H47A 0.9800 . ?
C47 H47B 0.9800 . ?
C47 H47C 0.9800 . ?
C48 H48A 0.9800 . ?
C48 H48B 0.9800 . ?
C48 H48C 0.9800 . ?
C49 H49A 0.9800 . ?
C49 H49B 0.9800 . ?
C49 H49C 0.9800 . ?
C50 H50A 0.9800 . ?
C50 H50B 0.9800 . ?
C50 H50C 0.9800 . ?
C51 H51A 0.9800 . ?
C51 H51B 0.9800 . ?
C51 H51C 0.9800 . ?
C52 H52A 0.9800 . ?
C52 H52B 0.9800 . ?
C52 H52C 0.9800 . ?
C53 H53A 0.9800 . ?
C53 H53B 0.9800 . ?
C53 H53C 0.9800 . ?
C54 H54A 0.9800 . ?
C54 H54B 0.9800 . ?
C54 H54C 0.9800 . ?
Sb1A O5A 1.954(2) . ?
Sb1A O5A 1.954(2) 7_556 ?
Sb1A N1A 2.071(2) . ?
Sb1A N1A 2.071(2) 7_556 ?
Sb1A N2A 2.076(2) 7_556 ?
Sb1A N2A 2.076(2) . ?
O1A C13A 1.364(4) . ?
O1A C23A 1.418(5) . ?
O2A C15A 1.355(4) . ?
O2A C24A 1.290(7) . ?
O2A C24B 1.329(7) . ?
O3A C19A 1.366(3) . ?
O3A C25A 1.422(4) . ?
O4A C21A 1.360(4) . ?
O4A C26A 1.435(4) . ?
O5A C27A 1.388(5) . ?
N1A C1A 1.379(3) . ?
N1A C4A 1.373(4) . ?
N2A C6A 1.374(4) . ?
N2A C9A 1.373(3) . ?
C1A C2A 1.428(4) . ?
C1A C10A 1.399(4) . ?
C2A H2A 0.9500 . ?
C2A C3A 1.367(4) . ?
C3A H3A 0.9500 . ?
C3A C4A 1.432(4) . ?
C4A C5A 1.397(4) 7_556 ?
C5A C6A 1.396(4) . ?
C5A C11A 1.505(4) . ?
C6A C7A 1.439(4) . ?
C7A H7A 0.9500 . ?
C7A C8A 1.352(4) . ?
C8A H8A 0.9500 . ?
C8A C9A 1.437(4) . ?
C9A C10A 1.399(4) . ?
C10A C17A 1.497(4) . ?
C11A C12A 1.387(5) . ?
C11A C16A 1.379(5) . ?
C12A H12A 0.9500 . ?
C12A C13A 1.389(4) . ?
C13A C14A 1.391(5) . ?
C14A H14A 0.9500 . ?
C14A C15A 1.384(5) . ?
C15A C16A 1.396(4) . ?
C16A H16A 0.9500 . ?
C17A C18A 1.397(4) . ?
C17A C22A 1.378(5) . ?
C18A H18A 0.9500 . ?
C18A C19A 1.387(4) . ?
C19A C20A 1.401(5) . ?
C20A H20A 0.9500 . ?
C20A C21A 1.376(5) . ?
C21A C22A 1.407(4) . ?
C22A H22A 0.9500 . ?
C23A H23A 0.9800 . ?
C23A H23B 0.9800 . ?
C23A H23C 0.9800 . ?
C24A H24A 0.9800 . ?
C24A H24B 0.9800 . ?
C24A H24C 0.9800 . ?
C25A H25A 0.9800 . ?
C25A H25B 0.9800 . ?
C25A H25C 0.9800 . ?
C26A H26A 0.9800 . ?
C26A H26B 0.9800 . ?
C26A H26C 0.9800 . ?
C27A H27A 0.9800 . ?
C27A H27B 0.9800 . ?
C27A H27C 0.9800 . ?
P1 F1 1.583(4) . ?
P1 F2 1.602(4) . ?
P1 F3 1.602(4) . ?
P1 F4 1.542(4) . ?
P1 F5 1.590(3) . ?
P1 F6 1.599(4) . ?
P2 F7 1.597(3) . ?
P2 F7 1.597(3) 2 ?
P2 F8 1.598(2) 2 ?
P2 F8 1.598(2) . ?
P2 F9 1.598(2) 2 ?
P2 F9 1.598(3) . ?
C24B H24D 0.9800 . ?
C24B H24E 0.9800 . ?
C24B H24F 0.9800 . ?
C54C H54D 0.9800 . ?
C54C H54E 0.9800 . ?
C54C H54F 0.9800 . ?

loop_
_geom_torsion_atom_site_label_1
_geom_torsion_atom_site_label_2
_geom_torsion_atom_site_label_3
_geom_torsion_atom_site_label_4
_geom_torsion
_geom_torsion_site_symmetry_1
_geom_torsion_site_symmetry_2
_geom_torsion_site_symmetry_3
_geom_torsion_site_symmetry_4
_geom_torsion_publ_flag
Sb1 N1 C1 C2 -178.8(2) . . . . ?
Sb1 N1 C1 C20 2.4(5) . . . . ?
Sb1 N1 C4 C3 178.8(2) . . . . ?
Sb1 N1 C4 C5 1.3(5) . . . . ?
Sb1 N2 C6 C5 0.5(4) . . . . ?
Sb1 N2 C6 C7 179.7(2) . . . . ?
Sb1 N2 C9 C8 179.6(2) . . . . ?
Sb1 N2 C9 C10 -2.7(4) . . . . ?
Sb1 N3 C11 C10 -5.0(5) . . . . ?
Sb1 N3 C11 C12 174.0(2) . . . . ?
Sb1 N3 C14 C13 -173.2(2) . . . . ?
Sb1 N3 C14 C15 7.1(5) . . . . ?
Sb1 N4 C16 C15 0.4(5) . . . . ?
Sb1 N4 C16 C17 -177.9(2) . . . . ?
Sb1 N4 C19 C18 177.7(2) . . . . ?
Sb1 N4 C19 C20 -3.5(5) . . . . ?
O1 C23 C24 C25 176.0(4) . . . . ?
O2 C25 C26 C21 -179.7(3) . . . . ?
O3 C29 C30 C31 -179.2(4) . . . . ?
O4 C31 C32 C27 180.0(3) . . . . ?
O5 C35 C36 C37 -178.6(3) . . . . ?
O6 C37 C38 C33 178.8(3) . . . . ?
O7 C41 C42 C43 -179.1(3) . . . . ?
O8 C43 C44 C39 -179.5(3) . . . . ?
N1 C1 C2 C3 0.7(4) . . . . ?
N1 C1 C20 C19 2.7(6) . . . . ?
N1 C1 C20 C39 -178.1(3) . . . . ?
N1 C4 C5 C6 3.2(5) . . . . ?
N1 C4 C5 C21 -179.1(3) . . . . ?
N2 C6 C7 C8 0.6(4) . . . . ?
N2 C9 C10 C11 -1.3(5) . . . . ?
N2 C9 C10 C27 -179.0(3) . . . . ?
N3 C11 C12 C13 -0.7(4) . . . . ?
N3 C14 C15 C16 -2.8(6) . . . . ?
N3 C14 C15 C33 173.1(3) . . . . ?
N4 C16 C17 C18 0.5(4) . . . . ?
N4 C19 C20 C1 -2.1(6) . . . . ?
N4 C19 C20 C39 178.7(3) . . . . ?
C1 N1 C4 C3 1.1(4) . . . . ?
C1 N1 C4 C5 -176.5(3) . . . . ?
C1 C2 C3 C4 -0.1(4) . . . . ?
C1 C20 C39 C40 -91.9(4) . . . . ?
C1 C20 C39 C44 82.7(4) . . . . ?
C2 C1 C20 C19 -175.9(4) . . . . ?
C2 C1 C20 C39 3.4(5) . . . . ?
C2 C3 C4 N1 -0.6(4) . . . . ?
C2 C3 C4 C5 176.9(3) . . . . ?
C3 C4 C5 C6 -173.9(3) . . . . ?
C3 C4 C5 C21 3.8(5) . . . . ?
C4 N1 C1 C2 -1.1(4) . . . . ?
C4 N1 C1 C20 -179.9(3) . . . . ?
C4 C5 C6 N2 -4.2(5) . . . . ?
C4 C5 C6 C7 176.8(3) . . . . ?
C4 C5 C21 C22 -109.7(4) . . . . ?
C4 C5 C21 C26 69.2(4) . . . . ?
C5 C6 C7 C8 179.8(3) . . . . ?
C5 C21 C22 C23 177.7(3) . . . . ?
C5 C21 C26 C25 -179.1(3) . . . . ?
C6 N2 C9 C8 -0.9(3) . . . . ?
C6 N2 C9 C10 176.8(3) . . . . ?
C6 C5 C21 C22 68.1(4) . . . . ?
C6 C5 C21 C26 -112.9(3) . . . . ?
C6 C7 C8 C9 -1.2(4) . . . . ?
C7 C8 C9 N2 1.3(4) . . . . ?
C7 C8 C9 C10 -176.4(3) . . . . ?
C8 C9 C10 C11 176.1(3) . . . . ?
C8 C9 C10 C27 -1.6(5) . . . . ?
C9 N2 C6 C5 -179.0(3) . . . . ?
C9 N2 C6 C7 0.2(3) . . . . ?
C9 C10 C11 N3 5.5(5) . . . . ?
C9 C10 C11 C12 -173.3(3) . . . . ?
C9 C10 C27 C28 77.0(4) . . . . ?
C9 C10 C27 C32 -100.2(4) . . . . ?
C10 C11 C12 C13 178.3(3) . . . . ?
C10 C27 C28 C29 -177.2(3) . . . . ?
C10 C27 C32 C31 177.5(3) . . . . ?
C11 N3 C14 C13 1.2(4) . . . . ?
C11 N3 C14 C15 -178.5(3) . . . . ?
C11 C10 C27 C28 -100.9(4) . . . . ?
C11 C10 C27 C32 81.9(4) . . . . ?
C11 C12 C13 C14 1.4(4) . . . . ?
C12 C13 C14 N3 -1.6(4) . . . . ?
C12 C13 C14 C15 178.0(3) . . . . ?
C13 C14 C15 C16 177.6(3) . . . . ?
C13 C14 C15 C33 -6.6(5) . . . . ?
C14 N3 C11 C10 -179.3(3) . . . . ?
C14 N3 C11 C12 -0.3(4) . . . . ?
C14 C15 C16 N4 -1.3(6) . . . . ?
C14 C15 C16 C17 176.6(3) . . . . ?
C14 C15 C33 C34 119.0(4) . . . . ?
C14 C15 C33 C38 -64.4(4) . . . . ?
C15 C16 C17 C18 -177.8(3) . . . . ?
C15 C33 C34 C35 176.4(3) . . . . ?
C15 C33 C38 C37 -176.2(3) . . . . ?
C16 N4 C19 C18 0.2(4) . . . . ?
C16 N4 C19 C20 179.0(3) . . . . ?
C16 C15 C33 C34 -64.8(5) . . . . ?
C16 C15 C33 C38 111.8(4) . . . . ?
C16 C17 C18 C19 -0.3(4) . . . . ?
C17 C18 C19 N4 0.1(4) . . . . ?
C17 C18 C19 C20 -178.7(4) . . . . ?
C18 C19 C20 C1 176.5(4) . . . . ?
C18 C19 C20 C39 -2.7(6) . . . . ?
C19 N4 C16 C15 177.9(3) . . . . ?
C19 N4 C16 C17 -0.4(4) . . . . ?
C19 C20 C39 C40 87.4(4) . . . . ?
C19 C20 C39 C44 -98.0(4) . . . . ?
C20 C1 C2 C3 179.5(3) . . . . ?
C20 C39 C40 C41 173.5(3) . . . . ?
C20 C39 C44 C43 -173.7(3) . . . . ?
C21 C5 C6 N2 178.2(3) . . . . ?
C21 C5 C6 C7 -0.9(5) . . . . ?
C21 C22 C23 O1 -176.1(4) . . . . ?
C21 C22 C23 C24 2.7(5) . . . . ?
C22 C21 C26 C25 -0.2(5) . . . . ?
C22 C23 C24 C25 -2.9(6) . . . . ?
C23 C24 C25 O2 -178.7(3) . . . . ?
C23 C24 C25 C26 1.5(6) . . . . ?
C24 C25 C26 C21 0.0(5) . . . . ?
C26 C21 C22 C23 -1.2(5) . . . . ?
C27 C10 C11 N3 -176.8(3) . . . . ?
C27 C10 C11 C12 4.3(5) . . . . ?
C27 C28 C29 O3 179.5(4) . . . . ?
C27 C28 C29 C30 -0.8(6) . . . . ?
C28 C27 C32 C31 0.3(5) . . . . ?
C28 C29 C30 C31 1.1(5) . . . . ?
C29 C30 C31 O4 179.3(3) . . . . ?
C29 C30 C31 C32 -0.8(5) . . . . ?
C30 C31 C32 C27 0.1(5) . . . . ?
C32 C27 C28 C29 0.0(5) . . . . ?
C33 C15 C16 N4 -177.2(3) . . . . ?
C33 C15 C16 C17 0.8(5) . . . . ?
C33 C34 C35 O5 178.7(4) . . . . ?
C33 C34 C35 C36 -0.4(6) . . . . ?
C34 C33 C38 C37 0.3(5) . . . . ?
C34 C35 C36 C37 0.5(6) . . . . ?
C35 C36 C37 O6 -179.3(3) . . . . ?
C35 C36 C37 C38 -0.3(6) . . . . ?
C36 C37 C38 C33 -0.2(5) . . . . ?
C38 C33 C34 C35 -0.1(5) . . . . ?
C39 C40 C41 O7 -179.2(3) . . . . ?
C39 C40 C41 C42 -0.3(5) . . . . ?
C40 C39 C44 C43 0.7(5) . . . . ?
C40 C41 C42 C43 1.9(5) . . . . ?
C41 C42 C43 O8 178.3(4) . . . . ?
C41 C42 C43 C44 -2.3(5) . . . . ?
C42 C43 C44 C39 1.0(5) . . . . ?
C44 C39 C40 C41 -1.1(5) . . . . ?
C45 O1 C23 C22 0.7(6) . . . . ?
C45 O1 C23 C24 -178.2(4) . . . . ?
C46 O2 C25 C24 177.0(4) . . . . ?
C46 O2 C25 C26 -3.3(6) . . . . ?
C47 O3 C29 C28 179.5(4) . . . . ?
C47 O3 C29 C30 -0.2(6) . . . . ?
C48 O4 C31 C30 -5.0(5) . . . . ?
C48 O4 C31 C32 175.1(3) . . . . ?
C49 O5 C35 C34 8.0(6) . . . . ?
C49 O5 C35 C36 -172.9(4) . . . . ?
C50 O6 C37 C36 177.7(3) . . . . ?
C50 O6 C37 C38 -1.3(5) . . . . ?
C51 O7 C41 C40 -1.6(6) . . . . ?
C51 O7 C41 C42 179.4(4) . . . . ?
C52 O8 C43 C42 10.7(6) . . . . ?
C52 O8 C43 C44 -168.8(4) . . . . ?
Sb1A N1A C1A C2A 179.1(2) . . . . ?
Sb1A N1A C1A C10A -2.0(5) . . . . ?
Sb1A N1A C4A C3A -179.8(2) . . . . ?
Sb1A N1A C4A C5A -2.4(5) . . . 7_556 ?
Sb1A N2A C6A C5A -2.0(5) . . . . ?
Sb1A N2A C6A C7A 175.0(2) . . . . ?
Sb1A N2A C9A C8A -174.6(2) . . . . ?
Sb1A N2A C9A C10A 2.8(5) . . . . ?
O1A C13A C14A C15A -179.8(3) . . . . ?
O2A C15A C16A C11A -179.0(3) . . . . ?
O3A C19A C20A C21A -179.3(3) . . . . ?
O4A C21A C22A C17A 179.8(3) . . . . ?
N1A C1A C2A C3A -0.3(4) . . . . ?
N1A C1A C10A C9A -5.7(5) . . . . ?
N1A C1A C10A C17A 165.9(3) . . . . ?
N2A C6A C7A C8A -3.0(4) . . . . ?
N2A C9A C10A C1A 5.2(5) . . . . ?
N2A C9A C10A C17A -166.5(3) . . . . ?
C1A N1A C4A C3A -2.6(4) . . . . ?
C1A N1A C4A C5A 174.8(3) . . . 7_556 ?
C1A C2A C3A C4A -1.3(4) . . . . ?
C1A C10A C17A C18A 104.2(3) . . . . ?
C1A C10A C17A C22A -79.0(4) . . . . ?
C2A C1A C10A C9A 173.0(3) . . . . ?
C2A C1A C10A C17A -15.4(5) . . . . ?
C2A C3A C4A N1A 2.4(4) . . . . ?
C2A C3A C4A C5A -175.0(3) . . . 7_556 ?
C4A N1A C1A C2A 1.8(4) . . . . ?
C4A N1A C1A C10A -179.3(3) . . . . ?
C4A C5A C6A N2A -0.6(6) 7_556 . . . ?
C4A C5A C6A C7A -177.1(3) 7_556 . . . ?
C4A C5A C11A C12A -81.8(4) 7_556 . . . ?
C4A C5A C11A C16A 99.6(4) 7_556 . . . ?
C5A C6A C7A C8A 174.1(3) . . . . ?
C5A C11A C12A C13A -179.5(3) . . . . ?
C5A C11A C16A C15A 178.9(3) . . . . ?
C6A N2A C9A C8A -3.5(4) . . . . ?
C6A N2A C9A C10A 173.9(3) . . . . ?
C6A C5A C11A C12A 99.9(4) . . . . ?
C6A C5A C11A C16A -78.7(4) . . . . ?
C6A C7A C8A C9A 0.8(4) . . . . ?
C7A C8A C9A N2A 1.7(4) . . . . ?
C7A C8A C9A C10A -175.8(3) . . . . ?
C8A C9A C10A C1A -177.7(3) . . . . ?
C8A C9A C10A C17A 10.6(5) . . . . ?
C9A N2A C6A C5A -173.0(3) . . . . ?
C9A N2A C6A C7A 4.0(4) . . . . ?
C9A C10A C17A C18A -83.4(4) . . . . ?
C9A C10A C17A C22A 93.4(3) . . . . ?
C10A C1A C2A C3A -179.2(3) . . . . ?
C10A C17A C18A C19A 175.4(3) . . . . ?
C10A C17A C22A C21A -176.1(3) . . . . ?
C11A C5A C6A N2A 177.6(3) . . . . ?
C11A C5A C6A C7A 1.1(5) . . . . ?
C11A C12A C13A O1A -178.5(3) . . . . ?
C11A C12A C13A C14A -0.1(4) . . . . ?
C12A C11A C16A C15A 0.3(5) . . . . ?
C12A C13A C14A C15A 1.7(5) . . . . ?
C13A C14A C15A O2A 178.0(3) . . . . ?
C13A C14A C15A C16A -2.2(5) . . . . ?
C14A C15A C16A C11A 1.2(5) . . . . ?
C16A C11A C12A C13A -0.9(4) . . . . ?
C17A C18A C19A O3A 180.0(3) . . . . ?
C17A C18A C19A C20A 1.0(4) . . . . ?
C18A C17A C22A C21A 0.7(5) . . . . ?
C18A C19A C20A C21A -0.2(5) . . . . ?
C19A C20A C21A O4A 180.0(3) . . . . ?
C19A C20A C21A C22A -0.3(5) . . . . ?
C20A C21A C22A C17A 0.1(5) . . . . ?
C22A C17A C18A C19A -1.2(4) . . . . ?
C23A O1A C13A C12A -2.4(5) . . . . ?
C23A O1A C13A C14A 179.2(3) . . . . ?
C24A O2A C15A C14A -176.7(4) . . . . ?
C24A O2A C15A C16A 3.5(6) . . . . ?
C25A O3A C19A C18A 0.2(5) . . . . ?
C25A O3A C19A C20A 179.3(3) . . . . ?
C26A O4A C21A C20A 1.9(5) . . . . ?
C26A O4A C21A C22A -177.8(3) . . . . ?
C24B O2A C15A C14A 5.1(9) . . . . ?
C24B O2A C15A C16A -174.7(8) . . . . ?

loop_
_smtbx_masks_void_nr
_smtbx_masks_void_average_x
_smtbx_masks_void_average_y
_smtbx_masks_void_average_z
_smtbx_masks_void_volume
_smtbx_masks_void_count_electrons
_smtbx_masks_void_content
1 -0.337 0.108 0.250 851.1 234.5 '3 C5H12;3 C5H12'
2 -0.464 -0.108 0.750 851.1 234.7 '3 C5H12;3 C5H12'
3 -0.211 0.392 0.750 851.1 234.7 '3 C5H12;3 C5H12'
4 -0.856 0.608 0.250 851.1 234.5 '3 C5H12;3 C5H12'
